data_1566330
loop_
_publ_author_name
'Jiri Sejkora'
'Jakub Plasil'
'Ivana Cisarova'
'Radek Skoda'
'Jan Hlousek'
'Frantisek Veselovsky'
'Ivana Jebava'

_publ_section_title
;
 Interesting supergene Pb-rich mineral association from the Rovnost mining
 field, Jachymov (St. Joachimsthal), Czech Republic
;
_journal_name_full 'Journal of GeoSciences'
_journal_page_first 257
_journal_page_last 271
_journal_paper_doi 10.3190/jgeosci.100
_journal_volume 56
_journal_year 2011
_chemical_absolute_configuration .
_chemical_formula_sum 'As3 Cl O12 Pb5 Si0'
_chemical_formula_weight 1488.2
_space_group_IT_number 176
_space_group_name_Hall '-P 6c'
_space_group_name_H-M_alt 'P 63/m'
_symmetry_cell_setting hexagonal
_symmetry_space_group_name_Hall '-P 6c'
_symmetry_space_group_name_H-M 'P 63/m'
_cell_angle_alpha 90
_cell_angle_beta 90
_cell_angle_gamma 120.000
_cell_formula_units_Z 2
_cell_length_a 10.237
_cell_length_b 10.237
_cell_length_c 7.426
_cell_measurement_temperature 293
_cell_volume 673.955
_computing_cell_refinement unknown
_computing_data_collection unknown
_computing_data_reduction unknown
_computing_molecular_graphics unknown
_computing_structure_solution unknown
_diffrn_ambient_temperature 293
_diffrn_measured_fraction_theta_full 0.99
_diffrn_measured_fraction_theta_max 0.99
_diffrn_radiation_source 'X-ray tube'
_diffrn_radiation_type 'Mo K\a'
_diffrn_radiation_wavelength 0.71073
_diffrn_reflns_av_R_equivalents 0.2248
_diffrn_reflns_av_sigmaI/netI 0.0285
_diffrn_reflns_limit_h_max 11
_diffrn_reflns_limit_h_min -11
_diffrn_reflns_limit_k_max 11
_diffrn_reflns_limit_k_min -11
_diffrn_reflns_limit_l_max 8
_diffrn_reflns_limit_l_min -8
_diffrn_reflns_number 13490
_diffrn_reflns_theta_full 24.04
_diffrn_reflns_theta_max 24.04
_diffrn_reflns_theta_min 3.58
_exptl_absorpt_coefficient_mu 69.805
_exptl_crystal_density_diffrn 7.3309
_exptl_crystal_F_000 1244
_refine_diff_density_max 2.93
_refine_diff_density_min -3.09
_refine_ls_extinction_method none
_refine_ls_goodness_of_fit_gt 2.50
_refine_ls_goodness_of_fit_ref 2.25
_refine_ls_number_constraints 0
_refine_ls_number_parameters 35
_refine_ls_number_reflns 390
_refine_ls_number_restraints 0
_refine_ls_R_factor_all 0.0646
_refine_ls_R_factor_gt 0.0381
_refine_ls_shift/su_max 0.0364
_refine_ls_shift/su_mean 0.0105
_refine_ls_structure_factor_coef Fsqd
_refine_ls_weighting_details w=1/(\s^2^(I)+0.0004I^2^)
_refine_ls_weighting_scheme sigma
_refine_ls_wR_factor_gt 0.0866
_refine_ls_wR_factor_ref 0.0916
_reflns_number_gt 292
_reflns_number_total 390
_reflns_threshold_expression I>3\s(I)
_cod_data_source_file jgeosci.100_2011_3_sejkora_supplement.cif
_cod_data_source_block I
_cod_original_cell_volume 673.9545
_cod_original_formula_sum 'As3 Cl1 O12 Pb5 Si0'
_cod_database_code 1566330

loop_
_symmetry_equiv_pos_site_id
_symmetry_equiv_pos_as_xyz
1 x,y,z
2 -y,x-y,z
3 -x+y,-x,z
4 -x,-y,z+1/2
5 y,-x+y,z+1/2
6 x-y,x,z+1/2
7 -x,-y,-z
8 y,-x+y,-z
9 x-y,x,-z
10 x,y,-z+1/2
11 -y,x-y,-z+1/2
12 -x+y,-x,-z+1/2

loop_
_atom_site_label
_atom_site_type_symbol
_atom_site_fract_x
_atom_site_fract_y
_atom_site_fract_z
_atom_site_adp_type
_atom_site_U_iso_or_equiv
_atom_site_symmetry_multiplicity
_atom_site_occupancy
_atom_site_calc_flag
_atom_site_refinement_flags
_atom_site_disorder_assembly
_atom_site_disorder_group
Pb1 Pb 0.74911(15) 0.75184(15) 0.25 Uani 0.0307(6) 6 1 d . . .
Pb2 Pb 0.666667 0.333333 0.0068(2) Uani 0.0292(5) 4 1 d . . .
As3 As 0.3836(4) 0.4079(4) 0.25 Uiso 0.0204(7) 6 1 d . . .
Cl4 Cl 0 0 0 Uani 0.041(5) 2 1 d . . .
O6 O 0.489(2) 0.328(2) 0.25 Uani 0.029(12) 6 1 d . . .
O8 O 0.488(3) 0.597(3) 0.25 Uiso 0.045(7) 6 1 d . . .
O9 O 0.273(2) 0.359(3) 0.072(2) Uani 0.067(12) 12 1 d . . .

loop_
_atom_site_aniso_label
_atom_site_aniso_type_symbol
_atom_site_aniso_U_11
_atom_site_aniso_U_22
_atom_site_aniso_U_33
_atom_site_aniso_U_12
_atom_site_aniso_U_13
_atom_site_aniso_U_23
Pb1 Pb 0.0235(8) 0.0244(8) 0.0430(8) 0.0110(7) 0 0
Pb2 Pb 0.0317(7) 0.0317(7) 0.0242(9) 0.0158(3) 0 0
Cl4 Cl 0.045(6) 0.045(6) 0.033(9) 0.023(3) 0 0
O6 O 0.039(15) 0.041(14) 0.025(13) 0.033(13) 0 0
O9 O 0.080(14) 0.096(17) 0.059(13) 0.069(14) -0.052(11) -0.052(12)

loop_
_atom_type_symbol
_atom_type_scat_dispersion_real
_atom_type_scat_dispersion_imag
_atom_type_scat_source
_atom_type_scat_Cromer_Mann_a1
_atom_type_scat_Cromer_Mann_b1
_atom_type_scat_Cromer_Mann_a2
_atom_type_scat_Cromer_Mann_b2
_atom_type_scat_Cromer_Mann_a3
_atom_type_scat_Cromer_Mann_b3
_atom_type_scat_Cromer_Mann_a4
_atom_type_scat_Cromer_Mann_b4
_atom_type_scat_Cromer_Mann_c
Pb -3.394 10.111 'International Tables Vol C tables 4.2.6.8 and 6.1.1.4' 31.061701 0.6902 13.0637 2.3576 18.441999 8.618 5.9696 47.2579 13.4118
As 0.050 2.006 'International Tables Vol C tables 4.2.6.8 and 6.1.1.4' 16.6723 2.6345 6.0701 0.2647 3.4313 12.9479 4.2779 47.797199 2.531
O 0.011 0.006 'International Tables Vol C tables 4.2.6.8 and 6.1.1.4' 3.0485 13.2771 2.2868 5.7011 1.5463 0.3239 0.867 32.908901 0.2508
Cl 0.148 0.159 'International Tables Vol C tables 4.2.6.8 and 6.1.1.4' 11.4604 0.0104 7.1964 1.1662 6.2556 18.5194 1.6455 47.7784 -9.5574
Si 0.082 0.070 'International Tables Vol C tables 4.2.6.8 and 6.1.1.4' 6.2915 2.4386 3.0353 32.333698 1.9891 0.6785 1.541 81.693703 1.1407

loop_
_geom_bond_atom_site_label_1
_geom_bond_atom_site_label_2
_geom_bond_site_symmetry_1
_geom_bond_site_symmetry_2
_geom_bond_distance
_geom_bond_publ_flag
Pb1 Cl4 . 1_665 3.1579(9) yes
Pb1 Cl4 . 4_665 3.1579(9) yes
Pb1 O6 . 3_665 3.03(4) yes
Pb1 O8 . . 2.32(2) yes
Pb1 O9 . 2_665 2.75(4) yes
Pb1 O9 . 4_665 2.60(2) yes
Pb1 O9 . 7_665 2.60(2) yes
Pb1 O9 . 11_665 2.75(4) yes
Pb2 O6 . . 2.55(2) yes
Pb2 O6 . 2_655 2.55(3) yes
Pb2 O6 . 3_665 2.547(15) yes
Pb2 O8 . 4_664 2.79(3) yes
Pb2 O8 . 5_554 2.79(3) yes
Pb2 O8 . 6_654 2.79(2) yes
Pb2 O9 . 7_665 2.95(3) yes
Pb2 O9 . 8_555 2.95(2) yes
Pb2 O9 . 9_655 2.95(4) yes
As3 O6 . . 1.64(3) yes
As3 O8 . . 1.68(2) yes
As3 O9 . . 1.65(2) yes
As3 O9 . 10_555 1.65(2) yes
O6 O6 . 2_655 3.11(5) yes
O6 O6 . 3_665 3.11(4) yes
O6 O8 . . 2.75(4) yes
O6 O9 . . 2.72(4) yes
O6 O9 . 10_555 2.72(4) yes
O8 O9 . . 2.68(3) yes
O8 O9 . 2_665 3.11(4) yes
O8 O9 . 10_555 2.68(3) yes
O8 O9 . 11_665 3.11(4) yes
O9 O9 . 10_555 2.65(3) yes
